data_2107237
loop_
_publ_author_name
'Buttner, R.H.'
'Maslen, E.N.'
'Spadaccini, N.'

_publ_section_title
;
 A position-space model for superconductivity in Y Ba2 Cu3 O7-x
;
_journal_name_full 'Acta Crystallographica B (39,1983-)'
_journal_page_first 21
_journal_page_last 30
_journal_volume 48
_journal_year 1992
_chemical_formula_sum 'Ba2 Cu3 O6.78 Y'
_chemical_name_systematic 'Y Ba2 Cu3 O6.78'
_space_group_IT_number 47
_symmetry_space_group_name_Hall '-P 2 2'
_symmetry_space_group_name_H-M 'P m m m'
_cell_angle_alpha 90
_cell_angle_beta 90
_cell_angle_gamma 90
_cell_formula_units_Z 1
_cell_length_a 3.842
_cell_length_b 3.886
_cell_length_c 11.69
_cell_volume 174.532
_citation_journal_id_ASTM ASBSDK
_cod_data_source_file Buttner_ASBSDK_1992_1514.cif
_cod_data_source_block Ba2Cu3O6.78Y1
_cod_original_cell_volume 174.5318
_cod_original_formula_sum 'Ba2 Cu3 O6.78 Y1'
_cod_database_code 2107237

loop_
_symmetry_equiv_pos_as_xyz
x,y,z
-x,-y,z
x,-y,-z
-x,y,-z
-x,-y,-z
x,y,-z
-x,y,z
x,-y,z

loop_
_atom_site_label
_atom_site_type_symbol
_atom_site_fract_x
_atom_site_fract_y
_atom_site_fract_z
_atom_site_occupancy
_atom_site_U_iso_or_equiv
O2 O-2 0.5 0 0.3786 1 0.0
O1 O-2 0 0 0.158 1 0.0
O3 O-2 0 0.5 0.3775 1 0.0
Cu1 Cu+2 0 0 0 1 0.0
Ba1 Ba+2 0.5 0.5 0.18534 1 0.0
Y1 Y+3 0.5 0.5 0.5 1 0.0
O4 O-2 0 0.5 0 0.78 0.0
Cu2 Cu+2 0 0 0.35619 1 0.0
